data_7713449
loop_
_publ_author_name
'Li, Yafei'
'Chen, Pengfei'
'Zhu, Qin'
'Zhu, Congqing'

_publ_section_title
;
 Magnesium Complexes Supported by Dianionic Double Layer
 Nitrogen-Phosphorus Ligand: Synthesis and Reactivity Study
;
_journal_name_full 'Dalton Transactions'
_journal_paper_doi 10.1039/D3DT01657A
_journal_year 2023
_chemical_formula_moiety 'C34 H82 Mg2 N8 Na2 P4'
_chemical_formula_sum 'C34 H82 Mg2 N8 Na2 P4'
_chemical_formula_weight 821.55
_space_group_crystal_system monoclinic
_space_group_IT_number 14
_space_group_name_Hall '-P 2yn'
_space_group_name_H-M_alt 'P 1 21/n 1'
_atom_sites_solution_hydrogens mixed
_atom_sites_solution_primary iterative
_audit_creation_date 2023-02-17
_audit_creation_method
;
Olex2 1.5-beta
(compiled 2023.01.27 svn.rdd5efbe3 for OlexSys, GUI svn.r6708)
;
_audit_update_record
;
2023-03-19 deposited with the CCDC.	2023-07-12 downloaded from the CCDC.
;
_cell_angle_alpha 90
_cell_angle_beta 114.657(3)
_cell_angle_gamma 90
_cell_formula_units_Z 2
_cell_length_a 12.9772(6)
_cell_length_b 15.3074(7)
_cell_length_c 13.8680(6)
_cell_measurement_reflns_used 4071
_cell_measurement_temperature 193(2)
_cell_measurement_theta_max 45.569
_cell_measurement_theta_min 3.412
_cell_volume 2503.7(2)
_computing_cell_refinement 'SAINT v8.37A (Bruker, 2015)'
_computing_data_reduction 'SAINT v8.37A (Bruker, 2015)'
_computing_molecular_graphics 'Olex2 1.5-beta (Dolomanov et al., 2009)'
_computing_publication_material 'Olex2 1.5-beta (Dolomanov et al., 2009)'
_computing_structure_refinement 'SHELXL 2013/2 (Sheldrick, 2015)'
_computing_structure_solution 'olex2.solve 1.5-beta (Bourhis et al., 2015)'
_diffrn_ambient_temperature 193.00
_diffrn_measured_fraction_theta_full 0.998
_diffrn_measured_fraction_theta_max 0.997
_diffrn_measurement_device_type 'Bruker APEX-II CCD'
_diffrn_measurement_method '\f and \w scans'
_diffrn_radiation_type GaK\a
_diffrn_radiation_wavelength 1.34139
_diffrn_reflns_av_R_equivalents 0.0775
_diffrn_reflns_av_unetI/netI 0.0956
_diffrn_reflns_Laue_measured_fraction_full 0.998
_diffrn_reflns_Laue_measured_fraction_max 0.997
_diffrn_reflns_limit_h_max 15
_diffrn_reflns_limit_h_min -15
_diffrn_reflns_limit_k_max 13
_diffrn_reflns_limit_k_min -18
_diffrn_reflns_limit_l_max 16
_diffrn_reflns_limit_l_min -16
_diffrn_reflns_number 18150
_diffrn_reflns_point_group_measured_fraction_full 0.998
_diffrn_reflns_point_group_measured_fraction_max 0.997
_diffrn_reflns_theta_full 53.594
_diffrn_reflns_theta_max 53.961
_diffrn_reflns_theta_min 3.411
_diffrn_standards_number 0
_exptl_absorpt_coefficient_mu 1.321
_exptl_absorpt_correction_T_max 0.7506
_exptl_absorpt_correction_T_min 0.6725
_exptl_absorpt_correction_type multi-scan
_exptl_absorpt_process_details
'SADABS-2016/2 (Bruker,2016/2) was used for absorption correction. wR2(int) was 0.1357 before and 0.0603 after correction. The Ratio of minimum to maximum transmission is 0.8959. The \l/2 correction factor is Not present.'
_exptl_crystal_colour 'metallic light colourless'
_exptl_crystal_colour_lustre metallic
_exptl_crystal_colour_modifier light
_exptl_crystal_colour_primary colourless
_exptl_crystal_density_diffrn 1.090
_exptl_crystal_description block
_exptl_crystal_F_000 896
_exptl_crystal_size_max 0.2
_exptl_crystal_size_mid 0.18
_exptl_crystal_size_min 0.16
_refine_diff_density_max 0.248
_refine_diff_density_min -0.467
_refine_diff_density_rms 0.060
_refine_ls_extinction_method none
_refine_ls_goodness_of_fit_ref 1.032
_refine_ls_hydrogen_treatment mixed
_refine_ls_matrix_type full
_refine_ls_number_parameters 243
_refine_ls_number_reflns 4588
_refine_ls_number_restraints 0
_refine_ls_restrained_S_all 1.032
_refine_ls_R_factor_all 0.1243
_refine_ls_R_factor_gt 0.0551
_refine_ls_shift/su_max 0.000
_refine_ls_shift/su_mean 0.000
_refine_ls_structure_factor_coef Fsqd
_refine_ls_weighting_details
;
 w=1/[\s^2^(Fo^2^)+(0.0671P)^2^+0.4758P]
 where P=(Fo^2^+2Fc^2^)/3
;
_refine_ls_weighting_scheme calc
_refine_ls_wR_factor_gt 0.1273
_refine_ls_wR_factor_ref 0.1548
_reflns_Friedel_coverage 0.000
_reflns_number_gt 2561
_reflns_number_total 4588
_reflns_threshold_expression 'I > 2\s(I)'
_cod_data_source_file d3dt01657a2.cif
_cod_data_source_block t_a
_cod_database_code 7713449
_shelxl_version_number 2013-2
_shelx_space_group_comment
;
The symmetry employed for this shelxl refinement is uniquely defined
by the following loop, which should always be used as a source of
symmetry information in preference to the above space-group names.
They are only intended as comments.
;
_shelx_estimated_absorpt_t_max 0.817
_shelx_estimated_absorpt_t_min 0.778
_olex2_refinement_description
;
1. Fixed Uiso
 At 1.2 times of:
  All C(H) groups, All C(H,H) groups
 At 1.5 times of:
  All C(H,H,H) groups
2.a Ternary CH refined with riding coordinates:
 C3(H3), C6(H6), C16(H16), C13(H13)
2.b Secondary CH2 refined with riding coordinates:
 C11(H11A,H11B), C10(H10A,H10B), C8(H8A,H8B), C7(H7A,H7B)
2.c Idealised Me refined as rotating group:
 C5(H5A,H5B,H5C), C2(H2A,H2B,H2C), C4(H4C,H4D,H4E), C14(H14A,H14B,H14C),
 C12(H12A,H12B,H12C), C15(H15A,H15B,H15C), C1(H1A,H1B,H1C), C9(H9A,H9B,H9C),
 C17(H17A,H17B,H17C)
;
_olex2_submission_special_instructions 'No special instructions were received'

loop_
_space_group_symop_operation_xyz
'x, y, z'
'-x+1/2, y+1/2, -z+1/2'
'-x, -y, -z'
'x-1/2, -y-1/2, z-1/2'

loop_
_atom_site_label
_atom_site_type_symbol
_atom_site_fract_x
_atom_site_fract_y
_atom_site_fract_z
_atom_site_U_iso_or_equiv
_atom_site_adp_type
_atom_site_occupancy
_atom_site_site_symmetry_order
_atom_site_calc_flag
_atom_site_refinement_flags_posn
_atom_site_refinement_flags_adp
_atom_site_refinement_flags_occupancy
_atom_site_disorder_assembly
_atom_site_disorder_group
P1 P 0.32839(8) 0.62865(6) 0.25286(7) 0.0413(3) Uani 1 1 d . . . . .
P2 P 0.29413(8) 0.51642(6) 0.62936(7) 0.0409(3) Uani 1 1 d . . . . .
Mg1 Mg 0.34840(10) 0.66112(7) 0.48872(8) 0.0349(3) Uani 1 1 d . . . . .
Na1 Na 0.49153(13) 0.47177(10) 0.59887(12) 0.0588(5) Uani 1 1 d . . . . .
N1 N 0.2869(2) 0.68460(17) 0.3317(2) 0.0386(7) Uani 1 1 d . . . . .
N2 N 0.2511(3) 0.77893(18) 0.4847(2) 0.0440(8) Uani 1 1 d . . . . .
N3 N 0.2684(2) 0.61405(18) 0.5740(2) 0.0433(8) Uani 1 1 d . . . . .
N4 N 0.5097(3) 0.6174(2) 0.5455(3) 0.0499(9) Uani 1 1 d . . . . .
C3 C 0.3105(3) 0.5237(3) 0.7688(3) 0.0472(10) Uani 1 1 d . . . . .
H3 H 0.3319 0.4638 0.7995 0.057 Uiso 1 1 calc R U . . .
C6 C 0.1638(3) 0.4498(2) 0.5678(3) 0.0466(10) Uani 1 1 d . . . . .
H6 H 0.1010 0.4791 0.5795 0.056 Uiso 1 1 calc R U . . .
C11 C 0.2076(3) 0.7583(2) 0.2939(3) 0.0490(10) Uani 1 1 d . . . . .
H11A H 0.1287 0.7369 0.2686 0.059 Uiso 1 1 calc R U . . .
H11B H 0.2161 0.7875 0.2339 0.059 Uiso 1 1 calc R U . . .
C10 C 0.2320(3) 0.8230(2) 0.3838(3) 0.0527(11) Uani 1 1 d . . . . .
H10A H 0.3000 0.8576 0.3935 0.063 Uiso 1 1 calc R U . . .
H10B H 0.1672 0.8637 0.3648 0.063 Uiso 1 1 calc R U . . .
C8 C 0.1479(3) 0.7360(2) 0.4808(3) 0.0562(11) Uani 1 1 d . . . . .
H8A H 0.1092 0.7060 0.4116 0.067 Uiso 1 1 calc R U . . .
H8B H 0.0956 0.7809 0.4861 0.067 Uiso 1 1 calc R U . . .
C16 C 0.3828(3) 0.7081(3) 0.1832(3) 0.0518(11) Uani 1 1 d . . . . .
H16 H 0.3203 0.7491 0.1410 0.062 Uiso 1 1 calc R U . . .
C7 C 0.1743(3) 0.6700(3) 0.5698(3) 0.0559(11) Uani 1 1 d . . . . .
H7A H 0.1958 0.7007 0.6383 0.067 Uiso 1 1 calc R U . . .
H7B H 0.1065 0.6339 0.5568 0.067 Uiso 1 1 calc R U . . .
C13 C 0.2024(3) 0.5821(3) 0.1402(3) 0.0570(11) Uani 1 1 d . . . . .
H13 H 0.2324 0.5405 0.1025 0.068 Uiso 1 1 calc R U . . .
C5 C 0.1321(3) 0.4448(3) 0.4482(3) 0.0655(13) Uani 1 1 d . . . . .
H5A H 0.1149 0.5035 0.4175 0.098 Uiso 1 1 calc R U . . .
H5B H 0.0654 0.4073 0.4142 0.098 Uiso 1 1 calc R U . . .
H5C H 0.1958 0.4203 0.4365 0.098 Uiso 1 1 calc R U . . .
C2 C 0.2076(4) 0.5507(3) 0.7888(3) 0.0675(13) Uani 1 1 d . . . . .
H2A H 0.1839 0.6098 0.7611 0.101 Uiso 1 1 calc R U . . .
H2B H 0.2278 0.5499 0.8652 0.101 Uiso 1 1 calc R U . . .
H2C H 0.1452 0.5098 0.7529 0.101 Uiso 1 1 calc R U . . .
C4 C 0.1811(4) 0.3579(3) 0.6152(3) 0.0711(14) Uani 1 1 d . . . . .
H4C H 0.2479 0.3313 0.6112 0.107 Uiso 1 1 calc R U . . .
H4D H 0.1141 0.3222 0.5752 0.107 Uiso 1 1 calc R U . . .
H4E H 0.1924 0.3613 0.6895 0.107 Uiso 1 1 calc R U . . .
C14 C 0.1237(4) 0.6441(3) 0.0567(3) 0.0757(14) Uani 1 1 d . . . . .
H14A H 0.0854 0.6821 0.0885 0.114 Uiso 1 1 calc R U . . .
H14B H 0.0669 0.6104 -0.0013 0.114 Uiso 1 1 calc R U . . .
H14C H 0.1677 0.6800 0.0289 0.114 Uiso 1 1 calc R U . . .
C12 C 0.1361(4) 0.5268(3) 0.1878(4) 0.0732(14) Uani 1 1 d . . . . .
H12A H 0.1881 0.4863 0.2404 0.110 Uiso 1 1 calc R U . . .
H12B H 0.0769 0.4937 0.1313 0.110 Uiso 1 1 calc R U . . .
H12C H 0.1012 0.5653 0.2222 0.110 Uiso 1 1 calc R U . . .
C15 C 0.4788(4) 0.7599(3) 0.2658(3) 0.0747(14) Uani 1 1 d . . . . .
H15A H 0.4499 0.7930 0.3099 0.112 Uiso 1 1 calc R U . . .
H15B H 0.5101 0.8005 0.2302 0.112 Uiso 1 1 calc R U . . .
H15C H 0.5384 0.7198 0.3107 0.112 Uiso 1 1 calc R U . . .
C1 C 0.4121(4) 0.5825(3) 0.8308(3) 0.0775(14) Uani 1 1 d . . . . .
H1A H 0.4803 0.5583 0.8273 0.116 Uiso 1 1 calc R U . . .
H1B H 0.4230 0.5857 0.9051 0.116 Uiso 1 1 calc R U . . .
H1C H 0.3979 0.6412 0.7998 0.116 Uiso 1 1 calc R U . . .
C9 C 0.2957(4) 0.8414(3) 0.5747(3) 0.0778(15) Uani 1 1 d . . . . .
H9A H 0.3155 0.8099 0.6415 0.117 Uiso 1 1 calc R U . . .
H9B H 0.2376 0.8853 0.5665 0.117 Uiso 1 1 calc R U . . .
H9C H 0.3633 0.8704 0.5753 0.117 Uiso 1 1 calc R U . . .
C17 C 0.4230(4) 0.6610(3) 0.1082(3) 0.0823(15) Uani 1 1 d . . . . .
H17A H 0.4819 0.6186 0.1484 0.124 Uiso 1 1 calc R U . . .
H17B H 0.4539 0.7036 0.0746 0.124 Uiso 1 1 calc R U . . .
H17C H 0.3589 0.6304 0.0535 0.124 Uiso 1 1 calc R U . . .
H4A H 0.552(3) 0.623(2) 0.617(3) 0.054(12) Uiso 1 1 d . . . . .
H4B H 0.553(3) 0.646(3) 0.530(3) 0.063(16) Uiso 1 1 d . . . . .

loop_
_atom_site_aniso_label
_atom_site_aniso_U_11
_atom_site_aniso_U_22
_atom_site_aniso_U_33
_atom_site_aniso_U_23
_atom_site_aniso_U_13
_atom_site_aniso_U_12
P1 0.0515(7) 0.0402(6) 0.0344(5) 0.0029(5) 0.0202(5) 0.0055(5)
P2 0.0443(6) 0.0420(6) 0.0418(6) 0.0050(5) 0.0233(5) 0.0016(5)
Mg1 0.0404(7) 0.0321(7) 0.0355(7) -0.0012(5) 0.0190(6) 0.0004(5)
Na1 0.0645(11) 0.0631(11) 0.0575(10) 0.0124(8) 0.0340(9) 0.0156(8)
N1 0.0515(19) 0.0325(17) 0.0360(17) 0.0042(14) 0.0226(15) 0.0118(14)
N2 0.059(2) 0.0325(18) 0.0483(19) -0.0032(15) 0.0299(17) 0.0012(16)
N3 0.051(2) 0.0370(18) 0.0537(19) 0.0121(15) 0.0330(17) 0.0110(15)
N4 0.042(2) 0.054(2) 0.051(2) -0.0096(19) 0.017(2) -0.0084(18)
C3 0.051(3) 0.051(3) 0.044(2) 0.0062(19) 0.025(2) 0.004(2)
C6 0.048(3) 0.049(3) 0.047(2) 0.000(2) 0.025(2) -0.0028(19)
C11 0.062(3) 0.041(2) 0.048(2) 0.007(2) 0.027(2) 0.012(2)
C10 0.067(3) 0.035(2) 0.068(3) 0.014(2) 0.040(2) 0.012(2)
C8 0.059(3) 0.045(2) 0.078(3) 0.013(2) 0.041(3) 0.015(2)
C16 0.056(3) 0.059(3) 0.045(2) 0.012(2) 0.025(2) 0.010(2)
C7 0.066(3) 0.052(3) 0.066(3) 0.013(2) 0.043(2) 0.013(2)
C13 0.067(3) 0.049(3) 0.049(2) -0.006(2) 0.018(2) 0.001(2)
C5 0.056(3) 0.076(3) 0.061(3) -0.012(2) 0.021(2) -0.007(2)
C2 0.083(4) 0.077(3) 0.060(3) 0.012(2) 0.047(3) 0.016(3)
C4 0.073(3) 0.055(3) 0.083(3) 0.004(2) 0.031(3) -0.017(2)
C14 0.072(3) 0.074(3) 0.057(3) -0.001(3) 0.003(3) -0.001(3)
C12 0.077(3) 0.062(3) 0.073(3) -0.011(3) 0.024(3) -0.023(3)
C15 0.060(3) 0.086(4) 0.074(3) 0.021(3) 0.023(3) -0.015(3)
C1 0.083(4) 0.093(4) 0.059(3) -0.018(3) 0.031(3) -0.021(3)
C9 0.113(4) 0.055(3) 0.079(3) -0.025(3) 0.053(3) -0.004(3)
C17 0.104(4) 0.097(4) 0.075(3) 0.019(3) 0.066(3) 0.023(3)

loop_
_atom_type_symbol
_atom_type_description
_atom_type_scat_dispersion_real
_atom_type_scat_dispersion_imag
_atom_type_scat_source
C C 0.0148 0.0070 'International Tables Vol C Tables 4.2.6.8 and 6.1.1.4'
H H 0.0000 0.0000 'International Tables Vol C Tables 4.2.6.8 and 6.1.1.4'
Mg Mg 0.1475 0.1378 'International Tables Vol C Tables 4.2.6.8 and 6.1.1.4'
N N 0.0253 0.0136 'International Tables Vol C Tables 4.2.6.8 and 6.1.1.4'
Na Na 0.1116 0.0924 'International Tables Vol C Tables 4.2.6.8 and 6.1.1.4'
P P 0.2596 0.3354 'International Tables Vol C Tables 4.2.6.8 and 6.1.1.4'

loop_
_geom_angle_atom_site_label_1
_geom_angle_atom_site_label_2
_geom_angle_atom_site_label_3
_geom_angle
_geom_angle_site_symmetry_1
_geom_angle_site_symmetry_3
_geom_angle_publ_flag
N1 P1 Na1 101.50(11) . 3_666 ?
N1 P1 C16 107.70(16) . . ?
N1 P1 C13 109.82(17) . . ?
C16 P1 Na1 110.69(13) . 3_666 ?
C16 P1 C13 101.78(18) . . ?
C13 P1 Na1 124.65(13) . 3_666 ?
N3 P2 Na1 99.72(11) . . ?
N3 P2 C3 110.06(17) . . ?
N3 P2 C6 108.42(16) . . ?
C3 P2 Na1 116.69(13) . . ?
C6 P2 Na1 120.32(13) . . ?
C6 P2 C3 101.44(17) . . ?
N1 Mg1 N2 82.05(11) . . ?
N1 Mg1 N4 111.08(15) . . ?
N3 Mg1 N1 129.26(13) . . ?
N3 Mg1 N2 82.84(12) . . ?
N3 Mg1 N4 111.00(16) . . ?
N4 Mg1 N2 140.94(14) . . ?
P1 Na1 P2 122.86(6) 3_666 . ?
P1 Na1 Mg1 60.22(4) 3_666 3_666 ?
P1 Na1 H4A 108.1(9) 3_666 . ?
P2 Na1 Mg1 154.12(7) . 3_666 ?
P2 Na1 H4A 91.4(9) . . ?
Mg1 Na1 H4A 112.6(9) 3_666 . ?
N4 Na1 P1 124.88(11) . 3_666 ?
N4 Na1 P1 90.77(10) 3_666 3_666 ?
N4 Na1 P2 124.25(11) 3_666 . ?
N4 Na1 P2 91.89(10) . . ?
N4 Na1 Mg1 106.72(11) . 3_666 ?
N4 Na1 Mg1 34.62(9) 3_666 3_666 ?
N4 Na1 N4 103.73(12) . 3_666 ?
N4 Na1 H4A 121.2(9) 3_666 . ?
N4 Na1 H4A 22.0(8) . . ?
P1 N1 Mg1 122.23(15) . . ?
C11 N1 P1 122.5(2) . . ?
C11 N1 Mg1 115.1(2) . . ?
C10 N2 Mg1 105.5(2) . . ?
C10 N2 C9 110.7(3) . . ?
C8 N2 Mg1 98.0(2) . . ?
C8 N2 C10 112.2(3) . . ?
C8 N2 C9 110.4(3) . . ?
C9 N2 Mg1 119.4(3) . . ?
P2 N3 Mg1 123.05(16) . . ?
C7 N3 P2 123.4(2) . . ?
C7 N3 Mg1 113.1(2) . . ?
Mg1 N4 Na1 102.13(16) . . ?
Mg1 N4 Na1 102.50(15) . 3_666 ?
Mg1 N4 H4A 116(2) . . ?
Mg1 N4 H4B 116(3) . . ?
Na1 N4 Na1 76.27(12) . 3_666 ?
Na1 N4 H4A 81(2) . . ?
Na1 N4 H4A 138(2) 3_666 . ?
Na1 N4 H4B 81(3) 3_666 . ?
Na1 N4 H4B 139(3) . . ?
H4A N4 H4B 95(4) . . ?
P2 C3 H3 106.2 . . ?
C2 C3 P2 118.4(3) . . ?
C2 C3 H3 106.2 . . ?
C2 C3 C1 110.5(3) . . ?
C1 C3 P2 108.5(3) . . ?
C1 C3 H3 106.2 . . ?
P2 C6 H6 109.1 . . ?
C5 C6 P2 107.9(3) . . ?
C5 C6 H6 109.1 . . ?
C4 C6 P2 111.5(3) . . ?
C4 C6 H6 109.1 . . ?
C4 C6 C5 110.1(3) . . ?
N1 C11 H11A 109.8 . . ?
N1 C11 H11B 109.8 . . ?
N1 C11 C10 109.4(3) . . ?
H11A C11 H11B 108.2 . . ?
C10 C11 H11A 109.8 . . ?
C10 C11 H11B 109.8 . . ?
N2 C10 C11 112.1(3) . . ?
N2 C10 H10A 109.2 . . ?
N2 C10 H10B 109.2 . . ?
C11 C10 H10A 109.2 . . ?
C11 C10 H10B 109.2 . . ?
H10A C10 H10B 107.9 . . ?
N2 C8 H8A 109.2 . . ?
N2 C8 H8B 109.2 . . ?
N2 C8 C7 111.9(3) . . ?
H8A C8 H8B 107.9 . . ?
C7 C8 H8A 109.2 . . ?
C7 C8 H8B 109.2 . . ?
P1 C16 H16 108.8 . . ?
C15 C16 P1 108.6(3) . . ?
C15 C16 H16 108.8 . . ?
C15 C16 C17 110.8(4) . . ?
C17 C16 P1 110.9(3) . . ?
C17 C16 H16 108.8 . . ?
N3 C7 C8 108.8(3) . . ?
N3 C7 H7A 109.9 . . ?
N3 C7 H7B 109.9 . . ?
C8 C7 H7A 109.9 . . ?
C8 C7 H7B 109.9 . . ?
H7A C7 H7B 108.3 . . ?
P1 C13 H13 106.5 . . ?
C14 C13 P1 118.4(3) . . ?
C14 C13 H13 106.5 . . ?
C14 C13 C12 110.7(4) . . ?
C12 C13 P1 107.6(3) . . ?
C12 C13 H13 106.5 . . ?
C6 C5 H5A 109.5 . . ?
C6 C5 H5B 109.5 . . ?
C6 C5 H5C 109.5 . . ?
H5A C5 H5B 109.5 . . ?
H5A C5 H5C 109.5 . . ?
H5B C5 H5C 109.5 . . ?
C3 C2 H2A 109.5 . . ?
C3 C2 H2B 109.5 . . ?
C3 C2 H2C 109.5 . . ?
H2A C2 H2B 109.5 . . ?
H2A C2 H2C 109.5 . . ?
H2B C2 H2C 109.5 . . ?
C6 C4 H4C 109.5 . . ?
C6 C4 H4D 109.5 . . ?
C6 C4 H4E 109.5 . . ?
H4C C4 H4D 109.5 . . ?
H4C C4 H4E 109.5 . . ?
H4D C4 H4E 109.5 . . ?
C13 C14 H14A 109.5 . . ?
C13 C14 H14B 109.5 . . ?
C13 C14 H14C 109.5 . . ?
H14A C14 H14B 109.5 . . ?
H14A C14 H14C 109.5 . . ?
H14B C14 H14C 109.5 . . ?
C13 C12 H12A 109.5 . . ?
C13 C12 H12B 109.5 . . ?
C13 C12 H12C 109.5 . . ?
H12A C12 H12B 109.5 . . ?
H12A C12 H12C 109.5 . . ?
H12B C12 H12C 109.5 . . ?
C16 C15 H15A 109.5 . . ?
C16 C15 H15B 109.5 . . ?
C16 C15 H15C 109.5 . . ?
H15A C15 H15B 109.5 . . ?
H15A C15 H15C 109.5 . . ?
H15B C15 H15C 109.5 . . ?
C3 C1 H1A 109.5 . . ?
C3 C1 H1B 109.5 . . ?
C3 C1 H1C 109.5 . . ?
H1A C1 H1B 109.5 . . ?
H1A C1 H1C 109.5 . . ?
H1B C1 H1C 109.5 . . ?
N2 C9 H9A 109.5 . . ?
N2 C9 H9B 109.5 . . ?
N2 C9 H9C 109.5 . . ?
H9A C9 H9B 109.5 . . ?
H9A C9 H9C 109.5 . . ?
H9B C9 H9C 109.5 . . ?
C16 C17 H17A 109.5 . . ?
C16 C17 H17B 109.5 . . ?
C16 C17 H17C 109.5 . . ?
H17A C17 H17B 109.5 . . ?
H17A C17 H17C 109.5 . . ?
H17B C17 H17C 109.5 . . ?

loop_
_geom_bond_atom_site_label_1
_geom_bond_atom_site_label_2
_geom_bond_distance
_geom_bond_site_symmetry_2
_geom_bond_publ_flag
P1 Na1 2.8360(17) 3_666 ?
P1 N1 1.646(3) . ?
P1 C16 1.864(4) . ?
P1 C13 1.868(4) . ?
P2 Na1 2.8482(18) . ?
P2 N3 1.649(3) . ?
P2 C3 1.858(4) . ?
P2 C6 1.851(4) . ?
Mg1 N1 2.015(3) . ?
Mg1 N2 2.189(3) . ?
Mg1 N3 2.006(3) . ?
Mg1 N4 2.018(4) . ?
Na1 P1 2.8359(17) 3_666 ?
Na1 Mg1 3.4689(18) 3_666 ?
Na1 N4 2.418(4) 3_666 ?
Na1 N4 2.391(4) . ?
Na1 H4A 2.42(4) . ?
N1 C11 1.469(4) . ?
N2 C10 1.478(4) . ?
N2 C8 1.472(5) . ?
N2 C9 1.484(4) . ?
N3 C7 1.472(4) . ?
N4 Na1 2.418(4) 3_666 ?
N4 H4A 0.92(4) . ?
N4 H4B 0.80(4) . ?
C3 H3 1.0000 . ?
C3 C2 1.530(5) . ?
C3 C1 1.531(5) . ?
C6 H6 1.0000 . ?
C6 C5 1.536(5) . ?
C6 C4 1.529(5) . ?
C11 H11A 0.9900 . ?
C11 H11B 0.9900 . ?
C11 C10 1.518(5) . ?
C10 H10A 0.9900 . ?
C10 H10B 0.9900 . ?
C8 H8A 0.9900 . ?
C8 H8B 0.9900 . ?
C8 C7 1.520(5) . ?
C16 H16 1.0000 . ?
C16 C15 1.518(5) . ?
C16 C17 1.525(5) . ?
C7 H7A 0.9900 . ?
C7 H7B 0.9900 . ?
C13 H13 1.0000 . ?
C13 C14 1.517(5) . ?
C13 C12 1.538(5) . ?
C5 H5A 0.9800 . ?
C5 H5B 0.9800 . ?
C5 H5C 0.9800 . ?
C2 H2A 0.9800 . ?
C2 H2B 0.9800 . ?
C2 H2C 0.9800 . ?
C4 H4C 0.9800 . ?
C4 H4D 0.9800 . ?
C4 H4E 0.9800 . ?
C14 H14A 0.9800 . ?
C14 H14B 0.9800 . ?
C14 H14C 0.9800 . ?
C12 H12A 0.9800 . ?
C12 H12B 0.9800 . ?
C12 H12C 0.9800 . ?
C15 H15A 0.9800 . ?
C15 H15B 0.9800 . ?
C15 H15C 0.9800 . ?
C1 H1A 0.9800 . ?
C1 H1B 0.9800 . ?
C1 H1C 0.9800 . ?
C9 H9A 0.9800 . ?
C9 H9B 0.9800 . ?
C9 H9C 0.9800 . ?
C17 H17A 0.9800 . ?
C17 H17B 0.9800 . ?
C17 H17C 0.9800 . ?

loop_
_geom_torsion_atom_site_label_1
_geom_torsion_atom_site_label_2
_geom_torsion_atom_site_label_3
_geom_torsion_atom_site_label_4
_geom_torsion
_geom_torsion_site_symmetry_1
_geom_torsion_site_symmetry_2
_geom_torsion_site_symmetry_3
_geom_torsion_site_symmetry_4
_geom_torsion_publ_flag
P1 N1 C11 C10 -150.5(3) . . . . ?
P2 N3 C7 C8 -158.7(3) . . . . ?
Mg1 N1 C11 C10 26.2(4) . . . . ?
Mg1 N2 C10 C11 38.8(4) . . . . ?
Mg1 N2 C8 C7 53.0(3) . . . . ?
Mg1 N3 C7 C8 13.4(4) . . . . ?
Na1 P1 N1 Mg1 -7.56(19) 3_666 . . . ?
Na1 P1 N1 C11 168.9(3) 3_666 . . . ?
Na1 P1 C16 C15 -52.1(3) 3_666 . . . ?
Na1 P1 C16 C17 69.9(3) 3_666 . . . ?
Na1 P1 C13 C14 -169.5(3) 3_666 . . . ?
Na1 P1 C13 C12 64.1(3) 3_666 . . . ?
Na1 P2 N3 Mg1 10.4(2) . . . . ?
Na1 P2 N3 C7 -178.3(3) . . . . ?
Na1 P2 C3 C2 177.8(3) . . . . ?
Na1 P2 C3 C1 50.8(3) . . . . ?
Na1 P2 C6 C5 -54.7(3) . . . . ?
Na1 P2 C6 C4 66.3(3) . . . . ?
N1 P1 C16 C15 58.1(3) . . . . ?
N1 P1 C16 C17 -179.9(3) . . . . ?
N1 P1 C13 C14 70.0(4) . . . . ?
N1 P1 C13 C12 -56.3(3) . . . . ?
N1 C11 C10 N2 -44.0(4) . . . . ?
N2 C8 C7 N3 -48.0(4) . . . . ?
N3 P2 C3 C2 65.2(3) . . . . ?
N3 P2 C3 C1 -61.8(3) . . . . ?
N3 P2 C6 C5 59.0(3) . . . . ?
N3 P2 C6 C4 180.0(3) . . . . ?
C3 P2 N3 Mg1 133.58(19) . . . . ?
C3 P2 N3 C7 -55.1(3) . . . . ?
C3 P2 C6 C5 174.8(3) . . . . ?
C3 P2 C6 C4 -64.2(3) . . . . ?
C6 P2 N3 Mg1 -116.3(2) . . . . ?
C6 P2 N3 C7 55.0(3) . . . . ?
C6 P2 C3 C2 -49.5(3) . . . . ?
C6 P2 C3 C1 -176.4(3) . . . . ?
C10 N2 C8 C7 163.4(3) . . . . ?
C8 N2 C10 C11 -66.8(4) . . . . ?
C16 P1 N1 Mg1 -123.9(2) . . . . ?
C16 P1 N1 C11 52.5(3) . . . . ?
C16 P1 C13 C14 -43.9(4) . . . . ?
C16 P1 C13 C12 -170.2(3) . . . . ?
C13 P1 N1 Mg1 126.1(2) . . . . ?
C13 P1 N1 C11 -57.5(3) . . . . ?
C13 P1 C16 C15 173.5(3) . . . . ?
C13 P1 C16 C17 -64.5(3) . . . . ?
C9 N2 C10 C11 169.3(3) . . . . ?
C9 N2 C8 C7 -72.6(4) . . . . ?
